data_7045468
loop_
_publ_author_name
'Gao, Hong-Ling'
'Huang, Shao-Xia'
'Zhou, Xiao-Pu'
'Liu, Zhen'
'Cui, Jian-Zhong'

_publ_section_title
;
 Magnetic properties and structure of tetranuclear lanthanide complexes
 based on 8-hydroxylquinoline Schiff base derivative and \b-diketone
 coligand.
;
_journal_issue 10
_journal_name_full 'Dalton transactions (Cambridge, England : 2003)'
_journal_page_first 3503
_journal_page_last 3511
_journal_paper_doi 10.1039/c8dt00063h
_journal_volume 47
_journal_year 2018
_chemical_formula_moiety 'C150 H106 Er4 N18 O16'
_chemical_formula_sum 'C150 H106 Er4 N18 O16'
_chemical_formula_weight 3085.56
_space_group_crystal_system monoclinic
_space_group_IT_number 14
_space_group_name_Hall '-P 2ybc'
_space_group_name_H-M_alt 'P 1 21/c 1'
_symmetry_space_group_name_Hall '-P 2ybc'
_symmetry_space_group_name_H-M 'P 1 21/c 1'
_atom_sites_solution_hydrogens geom
_atom_sites_solution_primary direct
_audit_creation_date 2018-01-25
_audit_creation_method
;
Olex2 1.2
(compiled 2017.03.28 svn.r3405 for OlexSys, GUI svn.r5337)
;
_audit_update_record
;
2018-01-26 deposited with the CCDC.
2018-01-30 downloaded from the CCDC.
;
_cell_angle_alpha 90
_cell_angle_beta 108.743(2)
_cell_angle_gamma 90
_cell_formula_units_Z 2
_cell_length_a 18.2768(14)
_cell_length_b 18.6343(13)
_cell_length_c 22.4288(18)
_cell_measurement_reflns_used 20490
_cell_measurement_temperature 113
_cell_measurement_theta_max 27.5
_cell_measurement_theta_min 3.0
_cell_volume 7233.6(10)
_computing_cell_refinement
;
CrystalClear-SM Expert 2.1 b42 (Rigaku, 2015)
;
_computing_data_collection
;
CrystalClear-SM Expert 2.1 b42 (Rigaku, 2015)
;
_computing_data_reduction
;
CrystalClear-SM Expert 2.1 b42 (Rigaku, 2015)
;
_computing_molecular_graphics 'Olex2 (Dolomanov et al., 2009)'
_computing_publication_material 'Olex2 (Dolomanov et al., 2009)'
_computing_structure_refinement 'ShelXL (Sheldrick, 2015)'
_computing_structure_solution 'ShelXS (Sheldrick, 2008)'
_diffrn_ambient_temperature 113.15
_diffrn_detector_area_resol_mean 5.8140
_diffrn_measured_fraction_theta_full 0.994
_diffrn_measured_fraction_theta_max 0.984
_diffrn_measurement_details
;
scan:
    Number of images: 360
               Slice: -105.0000 - 75.0000
         Image width: 0.5000
            Exp time: 3.0000
       Rotation axis: Omega
               Omega: 0.0000
                 Chi: 45.0000
                 Phi: 0.0000
                 XTD: 44.9859
              2theta: -15.0721
scan:
    Number of images: 300
               Slice: -105.0000 - 45.0000
         Image width: 0.5000
            Exp time: 3.0000
       Rotation axis: Omega
               Omega: 0.0000
                 Chi: 45.0000
                 Phi: 90.0000
                 XTD: 44.9859
              2theta: -15.0721
scan:
    Number of images: 200
               Slice: -105.0000 - -5.0000
         Image width: 0.5000
            Exp time: 3.0000
       Rotation axis: Omega
               Omega: 0.0000
                 Chi: 45.0000
                 Phi: 180.0000
                 XTD: 44.9859
              2theta: -15.0721
;
_diffrn_measurement_device
;
AFC10: Fixed Chi 2 circle
;
_diffrn_measurement_device_type 'Bruker P4'
_diffrn_measurement_method '\w scans'
_diffrn_measurement_specimen_support Fiber
_diffrn_radiation_monochromator graphite
_diffrn_radiation_type MoK\a
_diffrn_radiation_wavelength 0.71073
_diffrn_reflns_av_R_equivalents 0.0281
_diffrn_reflns_av_unetI/netI 0.0214
_diffrn_reflns_Laue_measured_fraction_full 0.994
_diffrn_reflns_Laue_measured_fraction_max 0.984
_diffrn_reflns_limit_h_max 22
_diffrn_reflns_limit_h_min -23
_diffrn_reflns_limit_k_max 21
_diffrn_reflns_limit_k_min -24
_diffrn_reflns_limit_l_max 29
_diffrn_reflns_limit_l_min -29
_diffrn_reflns_number 71788
_diffrn_reflns_point_group_measured_fraction_full 0.994
_diffrn_reflns_point_group_measured_fraction_max 0.984
_diffrn_reflns_theta_full 25.242
_diffrn_reflns_theta_max 27.514
_diffrn_reflns_theta_min 3.018
_exptl_absorpt_coefficient_mu 2.363
_exptl_absorpt_correction_T_max 1.000
_exptl_absorpt_correction_T_min 0.799
_exptl_absorpt_correction_type multi-scan
_exptl_absorpt_process_details 'REQAB(Rigaku, 1998)'
_exptl_crystal_colour Colorless
_exptl_crystal_density_diffrn 1.417
_exptl_crystal_density_method "'not measured'"
_exptl_crystal_description Prism
_exptl_crystal_F_000 3064
_exptl_crystal_preparation Fiber
_exptl_crystal_size_max 0.2
_exptl_crystal_size_mid 0.18
_exptl_crystal_size_min 0.12
_refine_diff_density_max 2.554
_refine_diff_density_min -1.038
_refine_diff_density_rms 0.095
_refine_ls_extinction_method none
_refine_ls_goodness_of_fit_ref 1.023
_refine_ls_hydrogen_treatment constr
_refine_ls_matrix_type full
_refine_ls_number_parameters 845
_refine_ls_number_reflns 16373
_refine_ls_number_restraints 89
_refine_ls_restrained_S_all 1.027
_refine_ls_R_factor_all 0.0412
_refine_ls_R_factor_gt 0.0320
_refine_ls_shift/su_max 0.004
_refine_ls_shift/su_mean 0.000
_refine_ls_structure_factor_coef Fsqd
_refine_ls_weighting_details 'w=1/[\s^2^(Fo^2^)+(0.0446P)^2^+13.4039P] where P=(Fo^2^+2Fc^2^)/3'
_refine_ls_weighting_scheme calc
_refine_ls_wR_factor_gt 0.0813
_refine_ls_wR_factor_ref 0.0885
_reflns_Friedel_coverage 0.000
_reflns_number_gt 13817
_reflns_number_total 16373
_reflns_threshold_expression 'I > 2\s(I)'
_cod_data_source_file c8dt00063h2.cif
_cod_data_source_block shelx_sq_CCDC1
_cod_depositor_comments 'Adding full bibliography for 7045466--7045470.cif.'
_cod_database_code 7045468
_shelx_shelxl_version_number 2018/1
_shelx_space_group_comment
;
The symmetry employed for this shelxl refinement is uniquely defined
by the following loop, which should always be used as a source of
symmetry information in preference to the above space-group names.
They are only intended as comments.
;
_shelx_estimated_absorpt_t_max 0.765
_shelx_estimated_absorpt_t_min 0.649
_olex2_refinement_description
;
1. Fixed Uiso
 At 1.2 times of:
  All C(H) groups, All O(H) groups
2. Restrained distances
 N8-C40 \\sim N8-C40A
 with sigma of 0.02
 C40-C41 \\sim C40A-C41A
 with sigma of 0.01
 N8-C41 \\sim N8-C41A
 with sigma of 0.01
 C40-C42 \\sim C40-C45 \\sim C40A-C42A \\sim C40A-C45A
 with sigma of 0.01
3. Restrained planarity
 C40, C41, C42, C43, N9, C44, C45
 with sigma of 0.01
 C40A, C41A, C42A, C43A, N9A, C44A, C45A
 with sigma of 0.01
4. Uiso/Uaniso restraints and constraints
Uanis(C41) \\sim Ueq, Uanis(C42) \\sim Ueq, Uanis(C43) \\sim Ueq, Uanis(N9)
\\sim Ueq, Uanis(C44) \\sim Ueq, Uanis(C45) \\sim Ueq, Uanis(C41A) \\sim Ueq,
Uanis(C42A) \\sim Ueq, Uanis(C43A) \\sim Ueq, Uanis(N9A) \\sim Ueq, Uanis(C44A)
\\sim Ueq, Uanis(C45A) \\sim Ueq: with sigma of 0.01 and sigma for terminal
atoms of 0.02
Uanis(C41) = Uanis(C41A)
Uanis(C42) = Uanis(C42A)
Uanis(C43) = Uanis(C43A)
Uanis(N9) = Uanis(N9A)
Uanis(C45) = Uanis(C45A)
Uanis(C44) = Uanis(C44A)
Uanis(C40) = Uanis(C40A)
5. Others
 Sof(C40A)=Sof(H40A)=Sof(C41A)=Sof(C42A)=Sof(H42A)=Sof(C43A)=Sof(H43A)=
 Sof(N9A)=Sof(C44A)=Sof(H44A)=Sof(C45A)=Sof(H45A)=1-FVAR(1)
 Sof(C40)=Sof(H40)=Sof(C41)=Sof(C42)=Sof(H42)=Sof(C43)=Sof(H43)=Sof(N9)=
 Sof(C44)=Sof(H44)=Sof(C45)=Sof(H45)=FVAR(1)
6.a Ternary CH refined with riding coordinates:
 O8(H8)
6.b Aromatic/amide H refined with riding coordinates:
 C1(H1), C2(H2), C3(H3), C6(H6), C7(H7), C10(H10), C12(H12), C13(H13),
 C14(H14), C15(H15), C16(H16), C17(H17), C18(H18), C21(H21), C22(H22), C25(H25),
  C27(H27), C28(H28), C29(H29), C30(H30), C31(H31), C32(H32), C33(H33),
 C36(H36), C37(H37), C46(H46), C47(H47), C48(H48), C49(H49), C50(H50), C53(H53),
  C56(H56), C57(H57), C58(H58), C59(H59), C60(H60), C61(H61), C62(H62),
 C63(H63), C64(H64), C65(H65), C68(H68), C71(H71), C72(H72), C73(H73), C74(H74),
  C75(H75), C40(H40), C42(H42), C43(H43), C44(H44), C45(H45), C40A(H40A),
 C42A(H42A), C43A(H43A), C44A(H44A), C45A(H45A)
6.c Fitted hexagon refined as free rotating group:
 C41(C42,C43,N9,C44,C45), C41A(C42A,C43A,N9A,C44A,C45A)
;
_olex2_submission_special_instructions 'No special instructions were received'

loop_
_space_group_symop_operation_xyz
'x, y, z'
'-x, y+1/2, -z+1/2'
'-x, -y, -z'
'x, -y-1/2, z-1/2'

loop_
_atom_site_label
_atom_site_type_symbol
_atom_site_fract_x
_atom_site_fract_y
_atom_site_fract_z
_atom_site_U_iso_or_equiv
_atom_site_adp_type
_atom_site_occupancy
_atom_site_site_symmetry_order
_atom_site_calc_flag
_atom_site_refinement_flags_posn
_atom_site_refinement_flags_adp
_atom_site_refinement_flags_occupancy
_atom_site_disorder_assembly
_atom_site_disorder_group
Er1 Er 0.03907(2) 0.42003(2) 0.63099(2) 0.03161(5) Uani 1 1 d . . . . .
Er2 Er 0.09104(2) 0.55317(2) 0.53970(2) 0.03080(5) Uani 1 1 d . . . . .
O1 O -0.09039(14) 0.41905(13) 0.56276(12) 0.0356(5) Uani 1 1 d . . . . .
O2 O 0.01564(15) 0.54264(12) 0.60733(12) 0.0360(5) Uani 1 1 d . . . . .
O3 O 0.15177(14) 0.48124(13) 0.63086(11) 0.0363(5) Uani 1 1 d . . . . .
O4 O -0.00144(14) 0.32389(13) 0.67653(12) 0.0386(5) Uani 1 1 d . . . . .
O5 O 0.09418(14) 0.32000(13) 0.60210(12) 0.0384(5) Uani 1 1 d . . . . .
O6 O 0.07203(15) 0.67339(12) 0.55423(12) 0.0379(5) Uani 1 1 d . . . . .
O7 O 0.20842(15) 0.60897(13) 0.56276(12) 0.0399(6) Uani 1 1 d . . . . .
O8 O 0.03437(13) 0.43820(12) 0.52821(11) 0.0316(5) Uani 1 1 d . . . . .
H8 H 0.065289 0.401771 0.513894 0.038 Uiso 1 1 calc R . . . .
N1 N -0.18268(17) 0.52409(15) 0.49548(13) 0.0335(6) Uani 1 1 d . . . . .
N2 N -0.32853(18) 0.52923(18) 0.64200(15) 0.0429(7) Uani 1 1 d . . . . .
N3 N -0.4753(3) 0.6430(2) 0.7737(3) 0.0734(13) Uani 1 1 d . . . . .
N4 N -0.01899(18) 0.48492(17) 0.70363(14) 0.0397(7) Uani 1 1 d . . . . .
N5 N -0.18785(19) 0.68392(17) 0.70765(15) 0.0419(7) Uani 1 1 d . . . . .
N6 N -0.3948(3) 0.8139(2) 0.7671(2) 0.0689(11) Uani 1 1 d . . . . .
N7 N 0.14801(17) 0.41154(15) 0.73448(14) 0.0332(6) Uani 1 1 d . . . . .
N8 N 0.4187(3) 0.4724(2) 0.8430(2) 0.0709(12) Uani 1 1 d D . . . .
C1 C -0.2262(2) 0.57717(19) 0.46366(17) 0.0363(7) Uani 1 1 d . . . . .
H1 H -0.215629 0.595427 0.427722 0.044 Uiso 1 1 calc R . . . .
C2 C -0.2869(2) 0.6077(2) 0.48025(18) 0.0412(8) Uani 1 1 d . . . . .
H2 H -0.316716 0.645504 0.455730 0.049 Uiso 1 1 calc R . . . .
C3 C -0.3029(2) 0.5827(2) 0.53218(18) 0.0384(8) Uani 1 1 d . . . . .
H3 H -0.343012 0.603824 0.544671 0.046 Uiso 1 1 calc R . . . .
C4 C -0.2592(2) 0.5252(2) 0.56690(16) 0.0362(7) Uani 1 1 d . . . . .
C5 C -0.2726(2) 0.4947(2) 0.62083(18) 0.0400(8) Uani 1 1 d . . . . .
C6 C -0.2315(2) 0.4344(2) 0.64764(19) 0.0441(9) Uani 1 1 d . . . . .
H6 H -0.243578 0.411095 0.680999 0.053 Uiso 1 1 calc R . . . .
C7 C -0.1725(2) 0.4063(2) 0.62724(18) 0.0408(8) Uani 1 1 d . . . . .
H7 H -0.145887 0.364339 0.646677 0.049 Uiso 1 1 calc R . . . .
C8 C -0.1523(2) 0.4388(2) 0.57922(17) 0.0368(8) Uani 1 1 d . . . . .
C9 C -0.19876(19) 0.49705(19) 0.54687(16) 0.0343(7) Uani 1 1 d . . . . .
C10 C -0.3187(2) 0.5313(2) 0.70065(19) 0.0458(9) Uani 1 1 d . . . . .
H10 H -0.274987 0.508074 0.729002 0.055 Uiso 1 1 calc R . . . .
C11 C -0.3734(2) 0.5689(2) 0.7257(2) 0.0477(9) Uani 1 1 d . . . . .
C12 C -0.3535(3) 0.5849(3) 0.7887(3) 0.0657(13) Uani 1 1 d . . . . .
H12 H -0.304738 0.570721 0.817044 0.079 Uiso 1 1 calc R . . . .
C13 C -0.4057(4) 0.6222(3) 0.8103(3) 0.0774(16) Uani 1 1 d . . . . .
H13 H -0.390875 0.633475 0.853849 0.093 Uiso 1 1 calc R . . . .
C14 C -0.4935(3) 0.6265(3) 0.7128(3) 0.0685(14) Uani 1 1 d . . . . .
H14 H -0.542900 0.640592 0.685596 0.082 Uiso 1 1 calc R . . . .
C15 C -0.4451(3) 0.5903(3) 0.6868(2) 0.0596(12) Uani 1 1 d . . . . .
H15 H -0.460938 0.580434 0.642904 0.071 Uiso 1 1 calc R . . . .
C16 C -0.0335(2) 0.4578(2) 0.75349(19) 0.0485(10) Uani 1 1 d . . . . .
H16 H -0.011245 0.412723 0.769314 0.058 Uiso 1 1 calc R . . . .
C17 C -0.0800(2) 0.4921(2) 0.78406(19) 0.0506(10) Uani 1 1 d . . . . .
H17 H -0.087806 0.471297 0.820211 0.061 Uiso 1 1 calc R . . . .
C18 C -0.1139(2) 0.5562(2) 0.76073(18) 0.0460(9) Uani 1 1 d . . . . .
H18 H -0.145764 0.580118 0.780557 0.055 Uiso 1 1 calc R . . . .
C19 C -0.1015(2) 0.5865(2) 0.70755(17) 0.0386(8) Uani 1 1 d . . . . .
C20 C -0.1394(2) 0.6502(2) 0.67795(17) 0.0384(8) Uani 1 1 d . . . . .
C21 C -0.1252(2) 0.67472(19) 0.62484(17) 0.0389(8) Uani 1 1 d . . . . .
H21 H -0.151203 0.716440 0.604231 0.047 Uiso 1 1 calc R . . . .
C22 C -0.0733(2) 0.63955(18) 0.60046(17) 0.0368(7) Uani 1 1 d . . . . .
H22 H -0.064133 0.658881 0.564294 0.044 Uiso 1 1 calc R . . . .
C23 C -0.0349(2) 0.57780(18) 0.62716(17) 0.0346(7) Uani 1 1 d . . . . .
C24 C -0.0515(2) 0.54923(19) 0.68080(16) 0.0364(7) Uani 1 1 d . . . . .
C25 C -0.2508(2) 0.7130(2) 0.67523(19) 0.0420(8) Uani 1 1 d . . . . .
H25 H -0.266385 0.711487 0.630554 0.050 Uiso 1 1 calc R . . . .
C26 C -0.3000(2) 0.7492(2) 0.7072(2) 0.0440(9) Uani 1 1 d . . . . .
C27 C -0.2720(3) 0.7656(2) 0.7707(2) 0.0510(10) Uani 1 1 d . . . . .
H27 H -0.220193 0.754801 0.794984 0.061 Uiso 1 1 calc R . . . .
C28 C -0.3217(3) 0.7984(3) 0.7982(2) 0.0617(12) Uani 1 1 d . . . . .
H28 H -0.302074 0.810326 0.841608 0.074 Uiso 1 1 calc R . . . .
C29 C -0.4211(3) 0.7962(3) 0.7064(3) 0.0790(16) Uani 1 1 d . . . . .
H29 H -0.473973 0.805276 0.683987 0.095 Uiso 1 1 calc R . . . .
C30 C -0.3759(3) 0.7650(3) 0.6736(3) 0.0668(13) Uani 1 1 d . . . . .
H30 H -0.396557 0.755016 0.629877 0.080 Uiso 1 1 calc R . . . .
C31 C 0.1458(2) 0.37784(18) 0.78569(16) 0.0346(7) Uani 1 1 d . . . . .
H31 H 0.101159 0.350310 0.783289 0.042 Uiso 1 1 calc R . . . .
C32 C 0.2059(2) 0.3805(2) 0.84355(18) 0.0438(9) Uani 1 1 d . . . . .
H32 H 0.199610 0.358978 0.879991 0.053 Uiso 1 1 calc R . . . .
C33 C 0.2735(3) 0.4146(3) 0.8468(2) 0.0558(11) Uani 1 1 d . . . . .
H33 H 0.315419 0.415221 0.885176 0.067 Uiso 1 1 calc R . . . .
C34 C 0.2803(3) 0.4489(2) 0.79227(19) 0.0485(9) Uani 1 1 d . . . . .
C35 C 0.3502(3) 0.4796(3) 0.7893(2) 0.0619(12) Uani 1 1 d . . . . .
C36 C 0.3488(3) 0.5144(3) 0.7348(2) 0.0593(12) Uani 1 1 d . . . . .
H36 H 0.394212 0.538272 0.733603 0.071 Uiso 1 1 calc R . . . .
C37 C 0.2833(2) 0.5161(2) 0.68112(18) 0.0396(8) Uani 1 1 d . . . . .
H37 H 0.285656 0.540412 0.644564 0.048 Uiso 1 1 calc R . . . .
C38 C 0.2149(2) 0.48302(17) 0.68018(16) 0.0330(7) Uani 1 1 d . . . . .
C39 C 0.2142(2) 0.44802(17) 0.73724(16) 0.0333(7) Uani 1 1 d . . . . .
C46 C -0.0714(3) 0.2402(3) 0.7454(2) 0.0619(13) Uani 1 1 d . . . . .
H46 H -0.053846 0.286761 0.760739 0.074 Uiso 1 1 calc R . . . .
C47 C -0.1160(3) 0.2003(4) 0.7747(2) 0.0829(19) Uani 1 1 d . . . . .
H47 H -0.127839 0.219784 0.809583 0.100 Uiso 1 1 calc R . . . .
C48 C -0.1416(3) 0.1344(3) 0.7530(3) 0.0837(19) Uani 1 1 d . . . . .
H48 H -0.170830 0.107272 0.773241 0.100 Uiso 1 1 calc R . . . .
C49 C -0.1260(4) 0.1066(3) 0.7026(5) 0.120(3) Uani 1 1 d . . . . .
H49 H -0.145651 0.060770 0.686618 0.143 Uiso 1 1 calc R . . . .
C50 C -0.0810(4) 0.1455(3) 0.6743(4) 0.098(2) Uani 1 1 d . . . . .
H50 H -0.068913 0.125369 0.639703 0.117 Uiso 1 1 calc R . . . .
C51 C -0.0534(2) 0.2137(2) 0.6960(2) 0.0506(10) Uani 1 1 d . . . . .
C52 C -0.0050(2) 0.2565(2) 0.66621(18) 0.0411(8) Uani 1 1 d . . . . .
C53 C 0.0337(2) 0.2206(2) 0.6311(2) 0.0469(9) Uani 1 1 d . . . . .
H53 H 0.025294 0.170444 0.625450 0.056 Uiso 1 1 calc R . . . .
C54 C 0.0843(2) 0.25240(18) 0.60340(17) 0.0367(7) Uani 1 1 d . . . . .
C55 C 0.1322(2) 0.20624(19) 0.57575(17) 0.0383(8) Uani 1 1 d . . . . .
C56 C 0.1375(3) 0.1318(2) 0.58267(19) 0.0464(9) Uani 1 1 d . . . . .
H56 H 0.107795 0.107863 0.604441 0.056 Uiso 1 1 calc R . . . .
C57 C 0.1853(3) 0.0924(2) 0.5583(2) 0.0527(10) Uani 1 1 d . . . . .
H57 H 0.187846 0.041769 0.563383 0.063 Uiso 1 1 calc R . . . .
C58 C 0.2296(2) 0.1257(2) 0.5267(2) 0.0485(9) Uani 1 1 d . . . . .
H58 H 0.263311 0.098363 0.510987 0.058 Uiso 1 1 calc R . . . .
C59 C 0.2241(2) 0.1992(2) 0.5181(2) 0.0485(9) Uani 1 1 d . . . . .
H59 H 0.253532 0.222602 0.495820 0.058 Uiso 1 1 calc R . . . .
C60 C 0.1754(2) 0.2388(2) 0.5421(2) 0.0446(9) Uani 1 1 d . . . . .
H60 H 0.171490 0.289206 0.535462 0.054 Uiso 1 1 calc R . . . .
C61 C 0.0117(2) 0.8008(2) 0.58472(18) 0.0439(9) Uani 1 1 d . . . . .
H61 H -0.002064 0.757087 0.600212 0.053 Uiso 1 1 calc R . . . .
C62 C -0.0259(3) 0.8633(2) 0.59078(19) 0.0481(9) Uani 1 1 d . . . . .
H62 H -0.065049 0.862314 0.610222 0.058 Uiso 1 1 calc R . . . .
C63 C -0.0067(3) 0.9267(2) 0.5687(2) 0.0492(9) Uani 1 1 d . . . . .
H63 H -0.032386 0.969832 0.572617 0.059 Uiso 1 1 calc R . . . .
C64 C 0.0506(3) 0.9272(2) 0.5406(2) 0.0531(10) Uani 1 1 d . . . . .
H64 H 0.064199 0.971224 0.525452 0.064 Uiso 1 1 calc R . . . .
C65 C 0.0886(2) 0.8645(2) 0.53417(19) 0.0458(9) Uani 1 1 d . . . . .
H65 H 0.127531 0.865659 0.514569 0.055 Uiso 1 1 calc R . . . .
C66 C 0.0693(2) 0.80012(18) 0.55651(17) 0.0386(8) Uani 1 1 d . . . . .
C67 C 0.1090(2) 0.73051(19) 0.55248(17) 0.0381(8) Uani 1 1 d . . . . .
C68 C 0.1848(2) 0.7327(2) 0.5504(2) 0.0484(10) Uani 1 1 d . . . . .
H68 H 0.205606 0.777933 0.544813 0.058 Uiso 1 1 calc R . . . .
C69 C 0.2313(2) 0.67228(19) 0.55614(18) 0.0405(8) Uani 1 1 d . . . . .
C70 C 0.3119(2) 0.6785(2) 0.5528(2) 0.0439(9) Uani 1 1 d . . . . .
C71 C 0.3518(3) 0.7433(2) 0.5599(3) 0.0606(12) Uani 1 1 d . . . . .
H71 H 0.329179 0.785672 0.569872 0.073 Uiso 1 1 calc R . . . .
C72 C 0.4242(3) 0.7464(3) 0.5526(3) 0.0700(15) Uani 1 1 d . . . . .
H72 H 0.451004 0.790791 0.557716 0.084 Uiso 1 1 calc R . . . .
C73 C 0.4574(3) 0.6858(3) 0.5382(3) 0.0665(14) Uani 1 1 d . . . . .
H73 H 0.506607 0.688488 0.532461 0.080 Uiso 1 1 calc R . . . .
C74 C 0.4193(2) 0.6209(3) 0.5320(2) 0.0581(11) Uani 1 1 d . . . . .
H74 H 0.442254 0.578774 0.522010 0.070 Uiso 1 1 calc R . . . .
C75 C 0.3473(2) 0.6173(2) 0.5405(2) 0.0489(9) Uani 1 1 d . . . . .
H75 H 0.322106 0.572233 0.537795 0.059 Uiso 1 1 calc R . . . .
C40 C 0.4825(4) 0.4563(5) 0.8297(4) 0.069(2) Uani 0.698(10) 1 d D . P A 1
H40 H 0.478052 0.448394 0.786845 0.083 Uiso 0.698(10) 1 calc R . P A 1
C41 C 0.5604(2) 0.4499(3) 0.8773(3) 0.071(2) Uani 0.698(10) 1 d D U P A 1
C42 C 0.5711(3) 0.4625(5) 0.9406(3) 0.106(3) Uani 0.698(10) 1 d DG U P A 1
H42 H 0.528281 0.475365 0.953720 0.127 Uiso 0.698(10) 1 calc R . P A 1
C43 C 0.6443(4) 0.4564(5) 0.9847(3) 0.114(4) Uani 0.698(10) 1 d G U P A 1
H43 H 0.651524 0.465027 1.028018 0.137 Uiso 0.698(10) 1 calc R . P A 1
N9 N 0.7069(3) 0.4376(4) 0.9656(4) 0.114(3) Uani 0.698(10) 1 d G U P A 1
C44 C 0.6963(2) 0.4250(4) 0.9023(4) 0.094(3) Uani 0.698(10) 1 d G U P A 1
H44 H 0.739032 0.412214 0.889163 0.113 Uiso 0.698(10) 1 calc R . P A 1
C45 C 0.6230(3) 0.4312(4) 0.8581(3) 0.075(2) Uani 0.698(10) 1 d DG U P A 1
H45 H 0.615789 0.422551 0.814864 0.090 Uiso 0.698(10) 1 calc R . P A 1
C40A C 0.4888(6) 0.4718(13) 0.8401(8) 0.069(2) Uani 0.302(10) 1 d D . P A 2
H40A H 0.495785 0.476627 0.800099 0.083 Uiso 0.302(10) 1 calc R . P A 2
C41A C 0.5583(4) 0.4641(8) 0.8966(6) 0.071(2) Uani 0.302(10) 1 d D U P A 2
C42A C 0.5537(7) 0.4766(11) 0.9564(7) 0.106(3) Uani 0.302(10) 1 d DG U P A 2
H42A H 0.505932 0.490221 0.961363 0.127 Uiso 0.302(10) 1 calc R . P A 2
C43A C 0.6191(10) 0.4691(12) 1.0090(7) 0.114(4) Uani 0.302(10) 1 d G U P A 2
H43A H 0.616039 0.477696 1.049835 0.137 Uiso 0.302(10) 1 calc R . P A 2
N9A N 0.6891(8) 0.4492(10) 1.0017(8) 0.114(3) Uani 0.302(10) 1 d G U P A 2
C44A C 0.6936(5) 0.4367(10) 0.9419(9) 0.094(3) Uani 0.302(10) 1 d G U P A 2
H44A H 0.741385 0.423015 0.936935 0.113 Uiso 0.302(10) 1 calc R . P A 2
C45A C 0.6282(5) 0.4441(9) 0.8893(8) 0.075(2) Uani 0.302(10) 1 d DG U P A 2
H45A H 0.631279 0.435540 0.848462 0.090 Uiso 0.302(10) 1 calc R . P A 2

loop_
_atom_site_aniso_label
_atom_site_aniso_U_11
_atom_site_aniso_U_22
_atom_site_aniso_U_33
_atom_site_aniso_U_23
_atom_site_aniso_U_13
_atom_site_aniso_U_12
Er1 0.03475(9) 0.02756(8) 0.03845(8) 0.01111(6) 0.02007(6) 0.00281(6)
Er2 0.03520(9) 0.02510(8) 0.03754(8) 0.00814(5) 0.01926(6) -0.00042(6)
O1 0.0351(13) 0.0367(13) 0.0421(13) 0.0128(10) 0.0224(11) 0.0035(10)
O2 0.0448(14) 0.0287(12) 0.0432(13) 0.0071(10) 0.0263(11) 0.0026(10)
O3 0.0374(13) 0.0353(13) 0.0400(13) 0.0124(10) 0.0178(11) -0.0003(10)
O4 0.0409(14) 0.0347(13) 0.0442(13) 0.0134(10) 0.0194(11) -0.0007(10)
O5 0.0427(14) 0.0283(12) 0.0495(14) 0.0122(10) 0.0223(12) 0.0032(10)
O6 0.0467(14) 0.0273(12) 0.0472(14) 0.0029(10) 0.0256(12) -0.0041(10)
O7 0.0418(14) 0.0270(12) 0.0530(15) 0.0114(11) 0.0182(12) -0.0026(10)
O8 0.0345(12) 0.0256(11) 0.0406(12) 0.0073(9) 0.0203(10) 0.0034(9)
N1 0.0368(15) 0.0308(14) 0.0381(14) 0.0077(11) 0.0194(12) -0.0006(12)
N2 0.0363(16) 0.0498(18) 0.0498(18) 0.0106(15) 0.0238(14) 0.0020(14)
N3 0.083(3) 0.057(2) 0.107(4) -0.005(2) 0.067(3) -0.003(2)
N4 0.0421(17) 0.0433(17) 0.0389(15) 0.0124(13) 0.0203(13) 0.0096(13)
N5 0.0478(18) 0.0378(16) 0.0451(17) 0.0021(13) 0.0219(15) 0.0095(14)
N6 0.073(3) 0.059(2) 0.092(3) -0.010(2) 0.050(3) 0.002(2)
N7 0.0373(15) 0.0277(14) 0.0401(15) 0.0071(11) 0.0203(13) 0.0055(11)
N8 0.070(3) 0.057(2) 0.078(3) 0.014(2) 0.013(2) -0.016(2)
C1 0.0386(19) 0.0337(17) 0.0407(18) 0.0087(14) 0.0183(15) 0.0013(14)
C2 0.042(2) 0.0389(19) 0.045(2) 0.0116(16) 0.0173(16) 0.0055(16)
C3 0.0347(18) 0.0395(19) 0.0451(19) 0.0056(15) 0.0184(15) 0.0044(15)
C4 0.0323(17) 0.0394(18) 0.0399(18) 0.0079(14) 0.0159(14) 0.0005(14)
C5 0.0319(18) 0.048(2) 0.0460(19) 0.0101(16) 0.0200(15) 0.0016(15)
C6 0.039(2) 0.055(2) 0.047(2) 0.0185(17) 0.0252(17) 0.0031(17)
C7 0.040(2) 0.041(2) 0.049(2) 0.0188(16) 0.0248(17) 0.0064(15)
C8 0.0341(18) 0.0405(19) 0.0415(18) 0.0091(15) 0.0199(15) -0.0008(14)
C9 0.0325(17) 0.0365(17) 0.0400(17) 0.0063(14) 0.0202(14) -0.0016(14)
C10 0.037(2) 0.057(2) 0.051(2) 0.0125(18) 0.0243(17) 0.0024(17)
C11 0.046(2) 0.049(2) 0.059(2) 0.0076(18) 0.031(2) -0.0032(18)
C12 0.063(3) 0.081(4) 0.064(3) -0.007(3) 0.036(3) -0.007(3)
C13 0.080(4) 0.079(4) 0.092(4) -0.023(3) 0.055(3) -0.017(3)
C14 0.066(3) 0.065(3) 0.094(4) 0.017(3) 0.053(3) 0.012(2)
C15 0.056(3) 0.068(3) 0.068(3) 0.019(2) 0.039(2) 0.013(2)
C16 0.052(2) 0.057(2) 0.045(2) 0.0217(18) 0.0282(19) 0.0191(19)
C17 0.055(2) 0.063(3) 0.043(2) 0.0239(19) 0.0282(19) 0.021(2)
C18 0.049(2) 0.057(2) 0.0384(19) 0.0090(17) 0.0227(17) 0.0136(18)
C19 0.044(2) 0.0397(19) 0.0367(18) 0.0070(14) 0.0191(16) 0.0086(16)
C20 0.043(2) 0.0364(18) 0.0384(18) 0.0005(14) 0.0172(15) 0.0050(15)
C21 0.044(2) 0.0300(17) 0.0438(19) 0.0063(14) 0.0161(16) 0.0045(15)
C22 0.048(2) 0.0279(16) 0.0388(17) 0.0061(13) 0.0205(16) 0.0000(15)
C23 0.0402(19) 0.0307(16) 0.0381(17) 0.0047(13) 0.0199(15) 0.0021(14)
C24 0.042(2) 0.0368(18) 0.0343(17) 0.0078(14) 0.0172(15) 0.0063(15)
C25 0.045(2) 0.0376(19) 0.046(2) -0.0001(15) 0.0186(17) 0.0018(16)
C26 0.045(2) 0.0353(19) 0.058(2) 0.0049(16) 0.0253(18) 0.0048(16)
C27 0.057(3) 0.047(2) 0.055(2) -0.0002(18) 0.026(2) 0.0064(19)
C28 0.073(3) 0.055(3) 0.066(3) -0.005(2) 0.036(3) 0.004(2)
C29 0.054(3) 0.076(4) 0.111(5) -0.006(3) 0.032(3) 0.015(3)
C30 0.055(3) 0.070(3) 0.078(3) -0.008(3) 0.024(2) 0.014(2)
C31 0.0366(18) 0.0291(16) 0.0413(18) 0.0061(13) 0.0170(15) 0.0013(14)
C32 0.056(2) 0.039(2) 0.0422(19) 0.0102(15) 0.0247(18) 0.0001(17)
C33 0.062(3) 0.066(3) 0.038(2) 0.0069(19) 0.0142(19) -0.016(2)
C34 0.056(2) 0.050(2) 0.042(2) 0.0076(17) 0.0186(18) -0.0115(19)
C35 0.060(3) 0.066(3) 0.054(2) 0.011(2) 0.010(2) -0.020(2)
C36 0.052(3) 0.068(3) 0.057(2) 0.013(2) 0.017(2) -0.026(2)
C37 0.041(2) 0.0383(19) 0.0445(19) 0.0098(15) 0.0208(16) -0.0018(15)
C38 0.0385(18) 0.0269(16) 0.0381(17) 0.0029(13) 0.0185(14) 0.0034(13)
C39 0.0406(19) 0.0254(15) 0.0397(17) 0.0002(13) 0.0209(15) -0.0012(13)
C46 0.053(3) 0.086(3) 0.044(2) 0.018(2) 0.0116(19) -0.025(2)
C47 0.061(3) 0.135(6) 0.053(3) 0.026(3) 0.018(2) -0.032(3)
C48 0.069(3) 0.075(4) 0.115(5) 0.054(4) 0.040(3) -0.006(3)
C49 0.113(5) 0.054(3) 0.242(10) 0.021(5) 0.129(7) -0.009(3)
C50 0.101(5) 0.052(3) 0.179(7) -0.002(4) 0.100(5) -0.020(3)
C51 0.035(2) 0.047(2) 0.073(3) 0.027(2) 0.0226(19) 0.0009(17)
C52 0.0346(18) 0.0355(19) 0.053(2) 0.0175(16) 0.0131(16) -0.0022(15)
C53 0.049(2) 0.0270(18) 0.071(3) 0.0095(17) 0.027(2) -0.0013(16)
C54 0.0365(18) 0.0290(17) 0.0430(18) 0.0081(14) 0.0107(15) 0.0005(14)
C55 0.0392(19) 0.0315(17) 0.0415(18) 0.0054(14) 0.0095(15) 0.0012(14)
C56 0.058(2) 0.0315(18) 0.052(2) 0.0035(16) 0.0203(19) -0.0029(17)
C57 0.066(3) 0.0289(19) 0.061(3) -0.0009(17) 0.018(2) 0.0052(18)
C58 0.050(2) 0.039(2) 0.057(2) -0.0029(17) 0.0165(19) 0.0079(17)
C59 0.048(2) 0.040(2) 0.061(2) 0.0071(18) 0.024(2) 0.0066(17)
C60 0.046(2) 0.0320(18) 0.059(2) 0.0073(16) 0.0219(18) 0.0051(16)
C61 0.054(2) 0.0353(19) 0.044(2) -0.0019(15) 0.0178(17) -0.0055(17)
C62 0.057(2) 0.045(2) 0.045(2) -0.0082(17) 0.0196(19) 0.0012(19)
C63 0.057(2) 0.037(2) 0.051(2) -0.0048(16) 0.0133(19) 0.0061(18)
C64 0.054(3) 0.0307(19) 0.071(3) 0.0088(18) 0.015(2) 0.0011(17)
C65 0.047(2) 0.0356(19) 0.057(2) 0.0107(16) 0.0190(19) 0.0021(16)
C66 0.044(2) 0.0278(17) 0.0441(19) 0.0013(14) 0.0134(16) -0.0045(14)
C67 0.045(2) 0.0283(17) 0.0450(19) 0.0057(14) 0.0195(16) -0.0013(15)
C68 0.047(2) 0.0275(18) 0.073(3) 0.0101(17) 0.023(2) -0.0044(16)
C69 0.040(2) 0.0315(18) 0.049(2) 0.0118(15) 0.0136(16) -0.0042(15)
C70 0.0361(19) 0.0348(19) 0.058(2) 0.0111(16) 0.0108(17) -0.0022(15)
C71 0.042(2) 0.039(2) 0.096(4) 0.011(2) 0.016(2) -0.0056(18)
C72 0.041(2) 0.051(3) 0.112(4) 0.019(3) 0.016(3) -0.011(2)
C73 0.032(2) 0.068(3) 0.094(4) 0.015(3) 0.012(2) -0.007(2)
C74 0.039(2) 0.054(3) 0.080(3) 0.004(2) 0.016(2) -0.0013(19)
C75 0.037(2) 0.043(2) 0.065(3) 0.0049(18) 0.0142(18) -0.0060(17)
C40 0.059(3) 0.046(6) 0.095(5) 0.014(4) 0.013(3) -0.017(3)
C41 0.076(4) 0.048(4) 0.080(5) 0.009(3) 0.012(3) -0.012(3)
C42 0.107(5) 0.091(5) 0.098(5) 0.000(4) 0.002(4) -0.013(4)
C43 0.108(6) 0.107(6) 0.116(6) -0.001(5) 0.020(5) -0.006(5)
N9 0.113(5) 0.083(4) 0.132(6) 0.004(5) 0.018(4) -0.028(4)
C44 0.081(4) 0.070(4) 0.119(6) 0.020(5) 0.016(4) -0.019(3)
C45 0.059(3) 0.064(4) 0.090(5) 0.028(4) 0.006(4) -0.010(3)
C40A 0.059(3) 0.046(6) 0.095(5) 0.014(4) 0.013(3) -0.017(3)
C41A 0.076(4) 0.048(4) 0.080(5) 0.009(3) 0.012(3) -0.012(3)
C42A 0.107(5) 0.091(5) 0.098(5) 0.000(4) 0.002(4) -0.013(4)
C43A 0.108(6) 0.107(6) 0.116(6) -0.001(5) 0.020(5) -0.006(5)
N9A 0.113(5) 0.083(4) 0.132(6) 0.004(5) 0.018(4) -0.028(4)
C44A 0.081(4) 0.070(4) 0.119(6) 0.020(5) 0.016(4) -0.019(3)
C45A 0.059(3) 0.064(4) 0.090(5) 0.028(4) 0.006(4) -0.010(3)

loop_
_atom_type_symbol
_atom_type_description
_atom_type_scat_dispersion_real
_atom_type_scat_dispersion_imag
_atom_type_scat_source
C C 0.0033 0.0016 'International Tables Vol C Tables 4.2.6.8 and 6.1.1.4'
H H 0.0000 0.0000 'International Tables Vol C Tables 4.2.6.8 and 6.1.1.4'
Er Er -0.2586 4.9576 'International Tables Vol C Tables 4.2.6.8 and 6.1.1.4'
N N 0.0061 0.0033 'International Tables Vol C Tables 4.2.6.8 and 6.1.1.4'
O O 0.0106 0.0060 'International Tables Vol C Tables 4.2.6.8 and 6.1.1.4'

loop_
_geom_angle_atom_site_label_1
_geom_angle_atom_site_label_2
_geom_angle_atom_site_label_3
_geom_angle
_geom_angle_site_symmetry_1
_geom_angle_site_symmetry_3
Er2 Er1 Er2 61.727(6) . 3_566
O1 Er1 Er2 35.52(5) . 3_566
O1 Er1 Er2 91.70(5) . .
O1 Er1 N4 83.15(9) . .
O1 Er1 N7 156.90(8) . .
O2 Er1 Er2 41.53(5) . .
O2 Er1 Er2 68.84(6) . 3_566
O2 Er1 O1 77.89(9) . .
O2 Er1 O3 68.00(8) . .
O2 Er1 N4 66.18(9) . .
O2 Er1 N7 107.46(9) . .
O3 Er1 Er2 101.40(6) . 3_566
O3 Er1 Er2 42.41(6) . .
O3 Er1 O1 134.04(8) . .
O3 Er1 N4 108.57(10) . .
O3 Er1 N7 66.48(8) . .
O4 Er1 Er2 171.41(7) . .
O4 Er1 Er2 111.10(7) . 3_566
O4 Er1 O1 83.32(8) . .
O4 Er1 O2 142.69(8) . .
O4 Er1 O3 141.67(8) . .
O4 Er1 O5 74.17(9) . .
O4 Er1 O8 130.17(9) . .
O4 Er1 N4 79.87(9) . .
O4 Er1 N7 79.32(9) . .
O5 Er1 Er2 90.66(6) . 3_566
O5 Er1 Er2 100.45(6) . .
O5 Er1 O1 104.34(9) . .
O5 Er1 O2 141.70(8) . .
O5 Er1 O3 85.99(9) . .
O5 Er1 N4 151.78(9) . .
O5 Er1 N7 85.49(9) . .
O8 Er1 Er2 41.24(6) . .
O8 Er1 Er2 33.94(6) . 3_566
O8 Er1 O1 69.30(8) . .
O8 Er1 O2 71.71(8) . .
O8 Er1 O3 71.28(8) . .
O8 Er1 O5 73.57(8) . .
O8 Er1 N4 133.48(9) . .
O8 Er1 N7 133.80(8) . .
N4 Er1 Er2 109.14(7) . 3_566
N4 Er1 Er2 106.56(7) . .
N4 Er1 N7 78.92(9) . .
N7 Er1 Er2 167.47(6) . 3_566
N7 Er1 Er2 107.24(6) . .
Er1 Er2 Er1 118.273(6) . 3_566
Er1 Er2 Er2 63.031(6) . 3_566
Er2 Er2 Er1 55.242(5) 3_566 3_566
O1 Er2 Er1 143.36(6) 3_566 .
O1 Er2 Er1 35.83(6) 3_566 3_566
O1 Er2 Er2 85.87(6) 3_566 3_566
O1 Er2 O2 145.57(9) 3_566 .
O1 Er2 O3 144.26(8) 3_566 .
O1 Er2 O8 103.24(9) 3_566 .
O1 Er2 N1 67.35(8) 3_566 3_566
O2 Er2 Er1 110.44(6) . 3_566
O2 Er2 Er1 41.34(6) . .
O2 Er2 Er2 69.70(6) . 3_566
O2 Er2 O3 67.16(8) . .
O2 Er2 N1 137.48(8) . 3_566
O3 Er2 Er1 153.19(6) . 3_566
O3 Er2 Er1 41.49(6) . .
O3 Er2 Er2 101.79(6) . 3_566
O3 Er2 N1 77.03(8) . 3_566
O6 Er2 Er1 86.64(6) . 3_566
O6 Er2 Er1 121.27(6) . .
O6 Er2 Er2 115.14(6) . 3_566
O6 Er2 O1 88.32(8) . 3_566
O6 Er2 O2 81.06(8) . .
O6 Er2 O3 118.16(9) . .
O6 Er2 O8 82.14(9) . 3_566
O6 Er2 O8 144.82(8) . .
O6 Er2 N1 138.14(9) . 3_566
O7 Er2 Er1 113.70(6) . 3_566
O7 Er2 Er1 126.49(6) . .
O7 Er2 Er2 164.05(7) . 3_566
O7 Er2 O1 80.26(9) . 3_566
O7 Er2 O2 126.19(9) . .
O7 Er2 O3 85.28(8) . .
O7 Er2 O6 72.52(9) . .
O7 Er2 O8 141.68(8) . .
O7 Er2 O8 140.84(8) . 3_566
O7 Er2 N1 70.20(9) . 3_566
O8 Er2 Er1 92.08(5) 3_566 .
O8 Er2 Er1 33.77(5) 3_566 3_566
O8 Er2 Er1 84.23(6) . 3_566
O8 Er2 Er1 40.11(6) . .
O8 Er2 Er2 35.40(6) . 3_566
O8 Er2 Er2 36.16(5) 3_566 3_566
O8 Er2 O1 69.43(8) 3_566 3_566
O8 Er2 O2 70.62(8) . .
O8 Er2 O2 76.68(9) 3_566 .
O8 Er2 O3 69.63(8) . .
O8 Er2 O3 133.56(8) 3_566 .
O8 Er2 O8 71.56(9) 3_566 .
O8 Er2 N1 116.80(9) 3_566 3_566
O8 Er2 N1 76.08(8) . 3_566
N1 Er2 Er1 96.30(6) 3_566 .
N1 Er2 Er1 91.32(7) 3_566 3_566
N1 Er2 Er2 97.22(7) 3_566 3_566
Er2 O1 Er1 108.65(9) 3_566 .
C8 O1 Er1 124.9(2) . .
C8 O1 Er2 117.8(2) . 3_566
Er1 O2 Er2 97.13(8) . .
C23 O2 Er1 120.11(19) . .
C23 O2 Er2 142.2(2) . .
Er1 O3 Er2 96.10(9) . .
C38 O3 Er1 122.79(19) . .
C38 O3 Er2 137.9(2) . .
C52 O4 Er1 133.8(2) . .
C54 O5 Er1 135.6(2) . .
C67 O6 Er2 134.8(2) . .
C69 O7 Er2 135.4(2) . .
Er1 O8 Er2 98.65(9) . .
Er1 O8 Er2 112.29(9) . 3_566
Er1 O8 H8 112.2 . .
Er2 O8 Er2 108.44(9) 3_566 .
Er2 O8 H8 112.2 3_566 .
Er2 O8 H8 112.2 . .
C1 N1 Er2 127.0(2) . 3_566
C1 N1 C9 118.2(3) . .
C9 N1 Er2 113.3(2) . 3_566
C10 N2 C5 119.0(3) . .
C13 N3 C14 116.0(4) . .
C16 N4 Er1 126.9(3) . .
C16 N4 C24 118.1(3) . .
C24 N4 Er1 113.7(2) . .
C25 N5 C20 120.6(3) . .
C28 N6 C29 117.2(4) . .
C31 N7 Er1 126.3(2) . .
C31 N7 C39 118.0(3) . .
C39 N7 Er1 115.7(2) . .
C40 N8 C35 115.2(5) . .
C40A N8 C35 124.4(8) . .
N1 C1 H1 118.3 . .
N1 C1 C2 123.4(3) . .
C2 C1 H1 118.3 . .
C1 C2 H2 120.3 . .
C3 C2 C1 119.4(3) . .
C3 C2 H2 120.3 . .
C2 C3 H3 120.4 . .
C2 C3 C4 119.3(3) . .
C4 C3 H3 120.4 . .
C3 C4 C5 123.3(3) . .
C3 C4 C9 117.8(3) . .
C9 C4 C5 118.9(3) . .
N2 C5 C4 116.3(3) . .
C6 C5 N2 125.2(3) . .
C6 C5 C4 118.5(3) . .
C5 C6 H6 119.0 . .
C5 C6 C7 122.1(3) . .
C7 C6 H6 119.0 . .
C6 C7 H7 119.4 . .
C8 C7 C6 121.1(3) . .
C8 C7 H7 119.4 . .
O1 C8 C7 123.4(3) . .
O1 C8 C9 118.9(3) . .
C7 C8 C9 117.7(3) . .
N1 C9 C4 121.9(3) . .
N1 C9 C8 117.0(3) . .
C4 C9 C8 121.2(3) . .
N2 C10 H10 119.3 . .
N2 C10 C11 121.5(4) . .
C11 C10 H10 119.3 . .
C12 C11 C10 120.5(4) . .
C12 C11 C15 118.1(4) . .
C15 C11 C10 121.4(4) . .
C11 C12 H12 120.6 . .
C11 C12 C13 118.9(5) . .
C13 C12 H12 120.6 . .
N3 C13 C12 124.1(6) . .
N3 C13 H13 118.0 . .
C12 C13 H13 118.0 . .
N3 C14 H14 117.9 . .
N3 C14 C15 124.2(5) . .
C15 C14 H14 117.9 . .
C11 C15 C14 118.7(5) . .
C11 C15 H15 120.6 . .
C14 C15 H15 120.6 . .
N4 C16 H16 118.3 . .
N4 C16 C17 123.5(4) . .
C17 C16 H16 118.3 . .
C16 C17 H17 120.6 . .
C18 C17 C16 118.7(3) . .
C18 C17 H17 120.6 . .
C17 C18 H18 120.0 . .
C17 C18 C19 120.0(4) . .
C19 C18 H18 120.0 . .
C18 C19 C20 122.9(3) . .
C18 C19 C24 117.5(3) . .
C24 C19 C20 119.5(3) . .
N5 C20 C19 115.8(3) . .
C21 C20 N5 125.5(3) . .
C21 C20 C19 118.7(3) . .
C20 C21 H21 119.2 . .
C20 C21 C22 121.5(3) . .
C22 C21 H21 119.2 . .
C21 C22 H22 118.9 . .
C23 C22 C21 122.3(3) . .
C23 C22 H22 118.9 . .
O2 C23 C22 125.4(3) . .
O2 C23 C24 117.2(3) . .
C22 C23 C24 117.3(3) . .
N4 C24 C19 122.1(3) . .
N4 C24 C23 117.3(3) . .
C19 C24 C23 120.6(3) . .
N5 C25 H25 120.1 . .
N5 C25 C26 119.8(4) . .
C26 C25 H25 120.1 . .
C27 C26 C25 121.2(4) . .
C30 C26 C25 119.6(4) . .
C30 C26 C27 119.2(4) . .
C26 C27 H27 120.8 . .
C26 C27 C28 118.4(4) . .
C28 C27 H27 120.8 . .
N6 C28 C27 123.6(5) . .
N6 C28 H28 118.2 . .
C27 C28 H28 118.2 . .
N6 C29 H29 118.0 . .
N6 C29 C30 124.0(5) . .
C30 C29 H29 118.0 . .
C26 C30 C29 117.6(5) . .
C26 C30 H30 121.2 . .
C29 C30 H30 121.2 . .
N7 C31 H31 118.2 . .
N7 C31 C32 123.5(3) . .
C32 C31 H31 118.2 . .
C31 C32 H32 120.3 . .
C33 C32 C31 119.3(3) . .
C33 C32 H32 120.3 . .
C32 C33 H33 120.4 . .
C32 C33 C34 119.2(4) . .
C34 C33 H33 120.4 . .
C33 C34 C39 117.3(4) . .
C35 C34 C33 123.3(4) . .
C35 C34 C39 119.3(4) . .
C34 C35 N8 118.6(4) . .
C36 C35 N8 123.4(4) . .
C36 C35 C34 118.1(4) . .
C35 C36 H36 118.6 . .
C35 C36 C37 122.8(4) . .
C37 C36 H36 118.6 . .
C36 C37 H37 119.3 . .
C38 C37 C36 121.4(3) . .
C38 C37 H37 119.3 . .
O3 C38 C37 124.5(3) . .
O3 C38 C39 118.6(3) . .
C37 C38 C39 116.9(3) . .
N7 C39 C34 122.3(3) . .
N7 C39 C38 116.3(3) . .
C34 C39 C38 121.3(3) . .
C47 C46 H46 119.4 . .
C51 C46 H46 119.4 . .
C51 C46 C47 121.2(5) . .
C46 C47 H47 120.0 . .
C48 C47 C46 119.9(6) . .
C48 C47 H47 120.0 . .
C47 C48 H48 119.8 . .
C47 C48 C49 120.5(5) . .
C49 C48 H48 119.8 . .
C48 C49 H49 120.2 . .
C48 C49 C50 119.6(7) . .
C50 C49 H49 120.2 . .
C49 C50 H50 119.5 . .
C49 C50 C51 121.0(6) . .
C51 C50 H50 119.5 . .
C46 C51 C50 117.7(4) . .
C46 C51 C52 120.4(4) . .
C50 C51 C52 121.8(5) . .
O4 C52 C51 116.5(4) . .
O4 C52 C53 124.9(3) . .
C53 C52 C51 118.6(4) . .
C52 C53 H53 117.3 . .
C52 C53 C54 125.3(4) . .
C54 C53 H53 117.3 . .
O5 C54 C53 123.2(3) . .
O5 C54 C55 116.9(3) . .
C53 C54 C55 119.9(3) . .
C56 C55 C54 123.6(3) . .
C60 C55 C54 118.8(3) . .
C60 C55 C56 117.5(4) . .
C55 C56 H56 119.5 . .
C57 C56 C55 120.9(4) . .
C57 C56 H56 119.5 . .
C56 C57 H57 119.5 . .
C56 C57 C58 120.9(4) . .
C58 C57 H57 119.5 . .
C57 C58 H58 120.4 . .
C59 C58 C57 119.2(4) . .
C59 C58 H58 120.4 . .
C58 C59 H59 120.0 . .
C58 C59 C60 119.9(4) . .
C60 C59 H59 120.0 . .
C55 C60 H60 119.3 . .
C59 C60 C55 121.5(4) . .
C59 C60 H60 119.3 . .
C62 C61 H61 119.2 . .
C62 C61 C66 121.7(4) . .
C66 C61 H61 119.2 . .
C61 C62 H62 120.1 . .
C63 C62 C61 119.8(4) . .
C63 C62 H62 120.1 . .
C62 C63 H63 120.3 . .
C62 C63 C64 119.4(4) . .
C64 C63 H63 120.3 . .
C63 C64 H64 119.5 . .
C63 C64 C65 121.0(4) . .
C65 C64 H64 119.5 . .
C64 C65 H65 120.1 . .
C66 C65 C64 119.8(4) . .
C66 C65 H65 120.1 . .
C61 C66 C67 119.0(3) . .
C65 C66 C61 118.3(4) . .
C65 C66 C67 122.7(3) . .
O6 C67 C66 116.7(3) . .
O6 C67 C68 124.6(3) . .
C68 C67 C66 118.6(3) . .
C67 C68 H68 118.2 . .
C69 C68 C67 123.7(3) . .
C69 C68 H68 118.2 . .
O7 C69 C68 123.1(3) . .
O7 C69 C70 116.1(3) . .
C68 C69 C70 120.8(3) . .
C71 C70 C69 123.1(4) . .
C75 C70 C69 118.4(3) . .
C75 C70 C71 118.5(4) . .
C70 C71 H71 119.8 . .
C72 C71 C70 120.4(5) . .
C72 C71 H71 119.8 . .
C71 C72 H72 119.8 . .
C73 C72 C71 120.5(4) . .
C73 C72 H72 119.8 . .
C72 C73 H73 120.0 . .
C72 C73 C74 119.9(4) . .
C74 C73 H73 120.0 . .
C73 C74 H74 120.1 . .
C73 C74 C75 119.8(5) . .
C75 C74 H74 120.1 . .
C70 C75 C74 120.8(4) . .
C70 C75 H75 119.6 . .
C74 C75 H75 119.6 . .
N8 C40 H40 117.8 . .
N8 C40 C41 124.5(6) . .
C41 C40 H40 117.8 . .
C42 C41 C40 120.5(3) . .
C42 C41 C45 120.0 . .
C45 C41 C40 119.5(3) . .
C41 C42 H42 120.0 . .
C43 C42 C41 120.0 . .
C43 C42 H42 120.0 . .
C42 C43 H43 120.0 . .
N9 C43 C42 120.0 . .
N9 C43 H43 120.0 . .
C43 N9 C44 120.0 . .
N9 C44 H44 120.0 . .
C45 C44 N9 120.0 . .
C45 C44 H44 120.0 . .
C41 C45 H45 120.0 . .
C44 C45 C41 120.0 . .
C44 C45 H45 120.0 . .
N8 C40A H40A 118.6 . .
N8 C40A C41A 122.9(10) . .
C41A C40A H40A 118.6 . .
C42A C41A C40A 120.5(4) . .
C42A C41A C45A 120.0 . .
C45A C41A C40A 119.5(4) . .
C41A C42A H42A 120.0 . .
C41A C42A C43A 120.0 . .
C43A C42A H42A 120.0 . .
C42A C43A H43A 120.0 . .
N9A C43A C42A 120.0 . .
N9A C43A H43A 120.0 . .
C43A N9A C44A 120.0 . .
N9A C44A H44A 120.0 . .
C45A C44A N9A 120.0 . .
C45A C44A H44A 120.0 . .
C41A C45A H45A 120.0 . .
C44A C45A C41A 120.0 . .
C44A C45A H45A 120.0 . .

loop_
_geom_bond_atom_site_label_1
_geom_bond_atom_site_label_2
_geom_bond_distance
_geom_bond_site_symmetry_2
Er1 Er2 3.5356(3) .
Er1 Er2 3.8354(3) 3_566
Er1 O1 2.369(3) .
Er1 O2 2.353(2) .
Er1 O3 2.355(2) .
Er1 O4 2.299(2) .
Er1 O5 2.308(2) .
Er1 O8 2.304(2) .
Er1 N4 2.521(3) .
Er1 N7 2.531(3) .
Er2 Er2 3.7900(4) 3_566
Er2 O1 2.352(2) 3_566
Er2 O2 2.363(2) .
Er2 O3 2.398(2) .
Er2 O6 2.306(2) .
Er2 O7 2.289(2) .
Er2 O8 2.314(2) 3_566
Er2 O8 2.357(2) .
Er2 N1 2.520(3) 3_566
O1 C8 1.349(4) .
O2 C23 1.321(4) .
O3 C38 1.318(4) .
O4 C52 1.274(5) .
O5 C54 1.274(4) .
O6 C67 1.268(4) .
O7 C69 1.276(4) .
O8 H8 1.0000 .
N1 C1 1.325(4) .
N1 C9 1.374(4) .
N2 C5 1.413(5) .
N2 C10 1.270(5) .
N3 C13 1.331(8) .
N3 C14 1.333(7) .
N4 C16 1.330(4) .
N4 C24 1.362(4) .
N5 C20 1.414(4) .
N5 C25 1.268(5) .
N6 C28 1.325(7) .
N6 C29 1.331(8) .
N7 C31 1.321(4) .
N7 C39 1.372(4) .
N8 C35 1.438(6) .
N8 C40 1.326(8) .
N8 C40A 1.303(14) .
C1 H1 0.9500 .
C1 C2 1.400(5) .
C2 H2 0.9500 .
C2 C3 1.371(5) .
C3 H3 0.9500 .
C3 C4 1.411(5) .
C4 C5 1.428(5) .
C4 C9 1.420(5) .
C5 C6 1.377(5) .
C6 H6 0.9500 .
C6 C7 1.401(5) .
C7 H7 0.9500 .
C7 C8 1.385(5) .
C8 C9 1.425(5) .
C10 H10 0.9500 .
C10 C11 1.472(5) .
C11 C12 1.375(7) .
C11 C15 1.381(6) .
C12 H12 0.9500 .
C12 C13 1.387(7) .
C13 H13 0.9500 .
C14 H14 0.9500 .
C14 C15 1.382(6) .
C15 H15 0.9500 .
C16 H16 0.9500 .
C16 C17 1.407(5) .
C17 H17 0.9500 .
C17 C18 1.369(6) .
C18 H18 0.9500 .
C18 C19 1.403(5) .
C19 C20 1.426(5) .
C19 C24 1.425(5) .
C20 C21 1.376(5) .
C21 H21 0.9500 .
C21 C22 1.401(5) .
C22 H22 0.9500 .
C22 C23 1.380(5) .
C23 C24 1.434(5) .
C25 H25 0.9500 .
C25 C26 1.480(5) .
C26 C27 1.385(6) .
C26 C30 1.381(6) .
C27 H27 0.9500 .
C27 C28 1.390(6) .
C28 H28 0.9500 .
C29 H29 0.9500 .
C29 C30 1.397(7) .
C30 H30 0.9500 .
C31 H31 0.9500 .
C31 C32 1.406(5) .
C32 H32 0.9500 .
C32 C33 1.371(6) .
C33 H33 0.9500 .
C33 C34 1.421(5) .
C34 C35 1.421(6) .
C34 C39 1.422(6) .
C35 C36 1.377(6) .
C36 H36 0.9500 .
C36 C37 1.399(6) .
C37 H37 0.9500 .
C37 C38 1.387(5) .
C38 C39 1.440(5) .
C46 H46 0.9500 .
C46 C47 1.412(6) .
C46 C51 1.346(7) .
C47 H47 0.9500 .
C47 C48 1.348(9) .
C48 H48 0.9500 .
C48 C49 1.355(10) .
C49 H49 0.9500 .
C49 C50 1.393(7) .
C50 H50 0.9500 .
C50 C51 1.395(8) .
C51 C52 1.499(5) .
C52 C53 1.388(6) .
C53 H53 0.9500 .
C53 C54 1.399(5) .
C54 C55 1.497(5) .
C55 C56 1.396(5) .
C55 C60 1.394(5) .
C56 H56 0.9500 .
C56 C57 1.381(6) .
C57 H57 0.9500 .
C57 C58 1.382(6) .
C58 H58 0.9500 .
C58 C59 1.382(6) .
C59 H59 0.9500 .
C59 C60 1.392(5) .
C60 H60 0.9500 .
C61 H61 0.9500 .
C61 C62 1.382(6) .
C61 C66 1.391(5) .
C62 H62 0.9500 .
C62 C63 1.370(6) .
C63 H63 0.9500 .
C63 C64 1.385(6) .
C64 H64 0.9500 .
C64 C65 1.390(6) .
C65 H65 0.9500 .
C65 C66 1.389(5) .
C66 C67 1.504(5) .
C67 C68 1.401(5) .
C68 H68 0.9500 .
C68 C69 1.391(5) .
C69 C70 1.504(5) .
C70 C71 1.392(6) .
C70 C75 1.382(6) .
C71 H71 0.9500 .
C71 C72 1.387(6) .
C72 H72 0.9500 .
C72 C73 1.367(7) .
C73 H73 0.9500 .
C73 C74 1.381(7) .
C74 H74 0.9500 .
C74 C75 1.391(6) .
C75 H75 0.9500 .
C40 H40 0.9500 .
C40 C41 1.485(7) .
C41 C42 1.3900 .
C41 C45 1.3900 .
C42 H42 0.9500 .
C42 C43 1.3900 .
C43 H43 0.9500 .
C43 N9 1.3900 .
N9 C44 1.3900 .
C44 H44 0.9500 .
C44 C45 1.3900 .
C45 H45 0.9500 .
C40A H40A 0.9500 .
C40A C41A 1.484(8) .
C41A C42A 1.3900 .
C41A C45A 1.3900 .
C42A H42A 0.9500 .
C42A C43A 1.3900 .
C43A H43A 0.9500 .
C43A N9A 1.3900 .
N9A C44A 1.3900 .
C44A H44A 0.9500 .
C44A C45A 1.3900 .
C45A H45A 0.9500 .

loop_
_geom_torsion_atom_site_label_1
_geom_torsion_atom_site_label_2
_geom_torsion_atom_site_label_3
_geom_torsion_atom_site_label_4
_geom_torsion
_geom_torsion_site_symmetry_1
Er1 O1 C8 C7 -58.9(5) .
Er1 O1 C8 C9 119.6(3) .
Er1 O2 C23 C22 -156.6(3) .
Er1 O2 C23 C24 23.2(4) .
Er1 O3 C38 C37 177.4(3) .
Er1 O3 C38 C39 -2.0(4) .
Er1 O4 C52 C51 -165.2(3) .
Er1 O4 C52 C53 16.5(6) .
Er1 O5 C54 C53 -5.5(6) .
Er1 O5 C54 C55 176.9(2) .
Er1 N4 C16 C17 -166.4(3) .
Er1 N4 C24 C19 166.0(3) .
Er1 N4 C24 C23 -12.5(4) .
Er1 N7 C31 C32 -174.0(3) .
Er1 N7 C39 C34 179.5(3) .
Er1 N7 C39 C38 -3.3(4) .
Er2 O1 C8 C7 157.1(3) 3_566
Er2 O1 C8 C9 -24.3(4) 3_566
Er2 O2 C23 C22 12.7(6) .
Er2 O2 C23 C24 -167.5(3) .
Er2 O3 C38 C37 -28.1(5) .
Er2 O3 C38 C39 152.4(2) .
Er2 O6 C67 C66 171.9(2) .
Er2 O6 C67 C68 -11.6(6) .
Er2 O7 C69 C68 22.9(6) .
Er2 O7 C69 C70 -155.3(3) .
Er2 N1 C1 C2 166.3(3) 3_566
Er2 N1 C9 C4 -168.4(3) 3_566
Er2 N1 C9 C8 11.1(4) 3_566
O1 C8 C9 N1 7.6(5) .
O1 C8 C9 C4 -172.8(3) .
O2 C23 C24 N4 -5.6(5) .
O2 C23 C24 C19 175.9(3) .
O3 C38 C39 N7 3.6(4) .
O3 C38 C39 C34 -179.2(3) .
O4 C52 C53 C54 2.0(7) .
O5 C54 C55 C56 169.1(4) .
O5 C54 C55 C60 -9.6(5) .
O6 C67 C68 C69 -6.4(7) .
O7 C69 C70 C71 -165.0(4) .
O7 C69 C70 C75 16.6(6) .
N1 C1 C2 C3 0.5(6) .
N2 C5 C6 C7 -174.8(4) .
N2 C10 C11 C12 -164.9(4) .
N2 C10 C11 C15 13.6(6) .
N3 C14 C15 C11 0.6(8) .
N4 C16 C17 C18 1.6(7) .
N5 C20 C21 C22 176.8(4) .
N5 C25 C26 C27 13.9(6) .
N5 C25 C26 C30 -164.1(4) .
N6 C29 C30 C26 2.6(9) .
N7 C31 C32 C33 -5.7(6) .
N8 C35 C36 C37 174.7(5) .
N8 C40 C41 C42 -1.5(7) .
N8 C40 C41 C45 178.5(7) .
N8 C40A C41A C42A -17.8(18) .
N8 C40A C41A C45A 162.2(18) .
C1 N1 C9 C4 -1.1(5) .
C1 N1 C9 C8 178.5(3) .
C1 C2 C3 C4 -1.7(6) .
C2 C3 C4 C5 -178.7(4) .
C2 C3 C4 C9 1.5(6) .
C3 C4 C5 N2 -5.5(6) .
C3 C4 C5 C6 173.9(4) .
C3 C4 C9 N1 -0.1(5) .
C3 C4 C9 C8 -179.7(3) .
C4 C5 C6 C7 5.9(6) .
C5 N2 C10 C11 177.7(4) .
C5 C4 C9 N1 -179.8(3) .
C5 C4 C9 C8 0.6(5) .
C5 C6 C7 C8 0.7(7) .
C6 C7 C8 O1 172.1(4) .
C6 C7 C8 C9 -6.5(6) .
C7 C8 C9 N1 -173.8(3) .
C7 C8 C9 C4 5.8(6) .
C9 N1 C1 C2 1.0(6) .
C9 C4 C5 N2 174.2(3) .
C9 C4 C5 C6 -6.4(6) .
C10 N2 C5 C4 -145.4(4) .
C10 N2 C5 C6 35.3(6) .
C10 C11 C12 C13 178.2(4) .
C10 C11 C15 C14 -178.9(4) .
C11 C12 C13 N3 0.9(8) .
C12 C11 C15 C14 -0.2(7) .
C13 N3 C14 C15 -0.3(8) .
C14 N3 C13 C12 -0.5(8) .
C15 C11 C12 C13 -0.4(7) .
C16 N4 C24 C19 -1.7(6) .
C16 N4 C24 C23 179.8(4) .
C16 C17 C18 C19 -0.4(7) .
C17 C18 C19 C20 175.1(4) .
C17 C18 C19 C24 -1.6(6) .
C18 C19 C20 N5 3.4(6) .
C18 C19 C20 C21 -178.1(4) .
C18 C19 C24 N4 2.8(6) .
C18 C19 C24 C23 -178.8(4) .
C19 C20 C21 C22 -1.5(6) .
C20 N5 C25 C26 -178.8(3) .
C20 C19 C24 N4 -174.1(4) .
C20 C19 C24 C23 4.4(6) .
C20 C21 C22 C23 1.5(6) .
C21 C22 C23 O2 -178.8(4) .
C21 C22 C23 C24 1.4(6) .
C22 C23 C24 N4 174.2(3) .
C22 C23 C24 C19 -4.3(6) .
C24 N4 C16 C17 -0.5(7) .
C24 C19 C20 N5 -179.9(3) .
C24 C19 C20 C21 -1.4(6) .
C25 N5 C20 C19 -142.7(4) .
C25 N5 C20 C21 38.9(6) .
C25 C26 C27 C28 -178.7(4) .
C25 C26 C30 C29 177.1(5) .
C26 C27 C28 N6 1.0(7) .
C27 C26 C30 C29 -0.9(7) .
C28 N6 C29 C30 -2.4(9) .
C29 N6 C28 C27 0.5(8) .
C30 C26 C27 C28 -0.7(6) .
C31 N7 C39 C34 1.8(5) .
C31 N7 C39 C38 179.0(3) .
C31 C32 C33 C34 2.5(7) .
C32 C33 C34 C35 -173.8(5) .
C32 C33 C34 C39 2.3(7) .
C33 C34 C35 N8 3.4(8) .
C33 C34 C35 C36 -177.0(5) .
C33 C34 C39 N7 -4.6(6) .
C33 C34 C39 C38 178.3(4) .
C34 C35 C36 C37 -4.9(8) .
C35 N8 C40 C41 176.8(4) .
C35 N8 C40A C41A -179.8(7) .
C35 C34 C39 N7 171.7(4) .
C35 C34 C39 C38 -5.4(6) .
C35 C36 C37 C38 0.8(8) .
C36 C37 C38 O3 -178.4(4) .
C36 C37 C38 C39 1.0(6) .
C37 C38 C39 N7 -175.9(3) .
C37 C38 C39 C34 1.4(5) .
C39 N7 C31 C32 3.5(5) .
C39 C34 C35 N8 -172.6(4) .
C39 C34 C35 C36 7.0(7) .
C46 C47 C48 C49 -1.1(10) .
C46 C51 C52 O4 -19.8(6) .
C46 C51 C52 C53 158.7(4) .
C47 C46 C51 C50 0.7(8) .
C47 C46 C51 C52 -179.1(4) .
C47 C48 C49 C50 2.1(11) .
C48 C49 C50 C51 -1.7(12) .
C49 C50 C51 C46 0.3(10) .
C49 C50 C51 C52 -179.9(6) .
C50 C51 C52 O4 160.4(5) .
C50 C51 C52 C53 -21.1(7) .
C51 C46 C47 C48 -0.4(8) .
C51 C52 C53 C54 -176.3(4) .
C52 C53 C54 O5 -7.4(6) .
C52 C53 C54 C55 170.0(4) .
C53 C54 C55 C56 -8.5(6) .
C53 C54 C55 C60 172.7(4) .
C54 C55 C56 C57 -177.2(4) .
C54 C55 C60 C59 176.7(4) .
C55 C56 C57 C58 0.3(7) .
C56 C55 C60 C59 -2.2(6) .
C56 C57 C58 C59 -1.6(7) .
C57 C58 C59 C60 1.0(7) .
C58 C59 C60 C55 0.9(7) .
C60 C55 C56 C57 1.6(6) .
C61 C62 C63 C64 -0.1(6) .
C61 C66 C67 O6 24.0(5) .
C61 C66 C67 C68 -152.8(4) .
C62 C61 C66 C65 0.0(6) .
C62 C61 C66 C67 178.9(4) .
C62 C63 C64 C65 0.3(7) .
C63 C64 C65 C66 -0.4(7) .
C64 C65 C66 C61 0.2(6) .
C64 C65 C66 C67 -178.6(4) .
C65 C66 C67 O6 -157.2(4) .
C65 C66 C67 C68 26.1(6) .
C66 C61 C62 C63 0.0(6) .
C66 C67 C68 C69 170.0(4) .
C67 C68 C69 O7 1.2(7) .
C67 C68 C69 C70 179.3(4) .
C68 C69 C70 C71 16.8(6) .
C68 C69 C70 C75 -161.6(4) .
C69 C70 C71 C72 -176.2(5) .
C69 C70 C75 C74 175.0(4) .
C70 C71 C72 C73 0.1(8) .
C71 C70 C75 C74 -3.5(7) .
C71 C72 C73 C74 -1.3(9) .
C72 C73 C74 C75 0.0(8) .
C73 C74 C75 C70 2.4(7) .
C75 C70 C71 C72 2.2(7) .
C40 N8 C35 C34 137.4(6) .
C40 N8 C35 C36 -42.2(8) .
C40 C41 C42 C43 180.00(9) .
C40 C41 C45 C44 180.00(9) .
C41 C42 C43 N9 0.0 .
C42 C41 C45 C44 0.0 .
C42 C43 N9 C44 0.0 .
C43 N9 C44 C45 0.0 .
N9 C44 C45 C41 0.0 .
C45 C41 C42 C43 0.0 .
C40A N8 C35 C34 152.4(14) .
C40A N8 C35 C36 -27.2(16) .
C40A C41A C42A C43A 180.00(9) .
C40A C41A C45A C44A 180.00(9) .
C41A C42A C43A N9A 0.0 .
C42A C41A C45A C44A 0.0 .
C42A C43A N9A C44A 0.0 .
C43A N9A C44A C45A 0.0 .
N9A C44A C45A C41A 0.0 .
C45A C41A C42A C43A 0.0 .

loop_
_smtbx_masks_void_nr
_smtbx_masks_void_average_x
_smtbx_masks_void_average_y
_smtbx_masks_void_average_z
_smtbx_masks_void_volume
_smtbx_masks_void_count_electrons
1 0.500 0.000 0.000 796.9 144.6
2 0.500 0.500 0.500 796.9 144.6
